data_4336375
loop_
_publ_author_name
'Maria-Gabriela Alexandru'
'Diana Visinescu'
'Sergiu Shova'
'Francesc Lloret'
'Miguel Julve'
'Marius Andruh'

_publ_contact_author_name
;
;
_publ_section_title
;
 Two-Dimensional Coordination Polymers Constructed by [NiIILnIII] Nodes
 and [WIV(bpy)(CN)6]2- Spacers: A Network of [NiIIDyIII] Single Molecule
 Magnets
;
_journal_name_full 'Inorganic Chemistry'
_journal_page_first 11627
_journal_page_last 11637
_journal_paper_doi 10.1021/ic4019794
_journal_volume 52
_journal_year 2013
_chemical_formula_moiety 'C35 H30 Gd N11 Ni O8 W, 2.5(C2 H3 N), 2(H2 O)'
_chemical_formula_sum 'C40 H41.5 Gd N13.5 Ni O10 W'
_chemical_formula_weight 1271.18
_chemical_name_systematic
;
 ? 
;
_space_group_crystal_system monoclinic
_space_group_IT_number 14
_space_group_name_Hall '-P 2yn'
_space_group_name_H-M_alt 'P 1 21/n 1'
_symmetry_space_group_name_Hall '-P 2yn'
_symmetry_space_group_name_H-M 'P 1 21/n 1'
_atom_sites_solution_hydrogens geom
_atom_sites_solution_primary direct
_atom_sites_solution_secondary difmap
_audit_creation_date 2013-01-02
_audit_creation_method
;
  Olex2 1.2-ac2
  (compiled 2012.03.27 svn.r2268, GUI svn.r4156)
;
_cell_angle_alpha 90.00
_cell_angle_beta 111.966(6)
_cell_angle_gamma 90.00
_cell_formula_units_Z 4
_cell_length_a 14.4542(7)
_cell_length_b 22.6068(7)
_cell_length_c 15.7197(8)
_cell_measurement_reflns_used 6706
_cell_measurement_temperature 100.00(10)
_cell_measurement_theta_max 29.5256
_cell_measurement_theta_min 2.3521
_cell_volume 4763.7(4)
_computing_cell_refinement
;
CrysAlisPro, Agilent Technologies,
Version 1.171.35.21 (release 20-01-2012 CrysAlis171 .NET)
(compiled Jan 23 2012,18:06:46)
;
_computing_data_collection
;
CrysAlisPro, Agilent Technologies,
Version 1.171.35.21 (release 20-01-2012 CrysAlis171 .NET)
(compiled Jan 23 2012,18:06:46)
;
_computing_data_reduction
;
CrysAlisPro, Agilent Technologies,
Version 1.171.35.21 (release 20-01-2012 CrysAlis171 .NET)
(compiled Jan 23 2012,18:06:46)
;
_computing_molecular_graphics
;
O. V. Dolomanov, L. J. Bourhis, R. J. Gildea, J. A. K. Howard and H. Puschmann,
OLEX2: a complete structure solution, refinement and analysis program.
J. Appl. Cryst. (2009). 42, 339-341.
;
_computing_publication_material
;
O. V. Dolomanov, L. J. Bourhis, R. J. Gildea, J. A. K. Howard and H. Puschmann,
OLEX2: a complete structure solution, refinement and analysis program.
J. Appl. Cryst. (2009). 42, 339-341.
;
_computing_structure_refinement
;
SHELXL, G.M. Sheldrick, Acta Cryst.
(2008). A64, 112-122
;
_computing_structure_solution
;
SHELXS, G.M. Sheldrick, Acta Cryst.
(2008). A64, 112-122
;
_diffrn_ambient_temperature 100.00(10)
_diffrn_detector_area_resol_mean 16.1593
_diffrn_measured_fraction_theta_full 0.996
_diffrn_measured_fraction_theta_max 0.996
_diffrn_measurement_details
;
  1 omega  -64.00   -2.00   1.0000   15.0000
omega____ theta____ kappa____ phi______ frames
    -      -13.7789    0.0000 -180.0000 62

  2 omega  -22.00   20.00   1.0000   15.0000
omega____ theta____ kappa____ phi______ frames
    -      -13.7789  -99.0000  -30.0000 42

  3 omega  -14.00   12.00   1.0000   15.0000
omega____ theta____ kappa____ phi______ frames
    -      -13.7789  -99.0000  150.0000 26

  4 omega  -18.00   50.00   1.0000   15.0000
omega____ theta____ kappa____ phi______ frames
    -       16.5914 -106.0000 -139.0000 68

  5 omega  -38.00   18.00   1.0000   15.0000
omega____ theta____ kappa____ phi______ frames
    -       16.5914  -57.0000  -30.0000 56
;
_diffrn_measurement_device_type 'Xcalibur, Eos'
_diffrn_measurement_method '\w scans'
_diffrn_orient_matrix_UB_11 -0.0447429000
_diffrn_orient_matrix_UB_12 -0.0002864000
_diffrn_orient_matrix_UB_13 0.0086732000
_diffrn_orient_matrix_UB_21 0.0075214000
_diffrn_orient_matrix_UB_22 -0.0304214000
_diffrn_orient_matrix_UB_23 0.0117111000
_diffrn_orient_matrix_UB_31 0.0272585000
_diffrn_orient_matrix_UB_32 0.0076790000
_diffrn_orient_matrix_UB_33 0.0464206000
_diffrn_radiation_monochromator graphite
_diffrn_radiation_type 'Mo K\a'
_diffrn_radiation_wavelength 0.7107
_diffrn_reflns_av_R_equivalents 0.0562
_diffrn_reflns_av_unetI/netI 0.0813
_diffrn_reflns_limit_h_max 17
_diffrn_reflns_limit_h_min -17
_diffrn_reflns_limit_k_max 25
_diffrn_reflns_limit_k_min -27
_diffrn_reflns_limit_l_max 18
_diffrn_reflns_limit_l_min -19
_diffrn_reflns_number 24284
_diffrn_reflns_theta_full 26.00
_diffrn_reflns_theta_max 26.00
_diffrn_reflns_theta_min 2.36
_diffrn_source 'Enhance (Mo) x-ray Source'
_exptl_absorpt_coefficient_mu 4.244
_exptl_absorpt_correction_T_max 1.00000
_exptl_absorpt_correction_T_min 0.55015
_exptl_absorpt_correction_type multi-scan
_exptl_absorpt_process_details
;
CrysAlisPro, Agilent Technologies,
Version 1.171.35.21 (release 20-01-2012 CrysAlis171 .NET)
(compiled Jan 23 2012,18:06:46)
empirical absorption correction using spherical harmonics,
 implemented in SCALE3 ABSPACK scaling algorithm.
;
_exptl_crystal_colour 'light violet'
_exptl_crystal_colour_modifier light
_exptl_crystal_colour_primary violet
_exptl_crystal_density_diffrn 1.772
_exptl_crystal_description plate
_exptl_crystal_F_000 2488
_exptl_crystal_size_max 0.2
_exptl_crystal_size_mid 0.2
_exptl_crystal_size_min 0.05
_refine_diff_density_max 2.003
_refine_diff_density_min -1.262
_refine_diff_density_rms 0.200
_refine_ls_extinction_method none
_refine_ls_goodness_of_fit_ref 1.011
_refine_ls_hydrogen_treatment constr
_refine_ls_matrix_type full
_refine_ls_number_parameters 597
_refine_ls_number_reflns 9319
_refine_ls_number_restraints 3
_refine_ls_restrained_S_all 1.011
_refine_ls_R_factor_all 0.0728
_refine_ls_R_factor_gt 0.0504
_refine_ls_shift/su_max 0.001
_refine_ls_shift/su_mean 0.000
_refine_ls_structure_factor_coef Fsqd
_refine_ls_weighting_details 'calc w=1/[\s^2^(Fo^2^)+(0.0472P)^2^+14.1625P] where P=(Fo^2^+2Fc^2^)/3'
_refine_ls_weighting_scheme calc
_refine_ls_wR_factor_gt 0.1049
_refine_ls_wR_factor_ref 0.1140
_reflns_number_gt 7281
_reflns_number_total 9319
_reflns_threshold_expression >2sigma(I)
_cod_data_source_file ic4019794_si_004.cif
_cod_data_source_block shi_1302_maan
_cod_original_formula_sum 'C40 H41.50 Gd N13.50 Ni O10 W'
_cod_database_code 4336375
_chemical_oxdiff_formula 'C34 H40 N6 O10 Ni1 Gd1 W1'
_chemical_oxdiff_usercomment 'Ni_Gd_W, violet 0.2x0.2x0.05'
_reflns_odcompleteness_completeness 99.84
_reflns_odcompleteness_iscentric 1
_reflns_odcompleteness_theta 26.32

loop_
_space_group_symop_id
_space_group_symop_operation_xyz
1 'x, y, z'
2 '-x+1/2, y+1/2, -z+1/2'
3 '-x, -y, -z'
4 'x-1/2, -y-1/2, z-1/2'

loop_
_atom_site_label
_atom_site_type_symbol
_atom_site_fract_x
_atom_site_fract_y
_atom_site_fract_z
_atom_site_U_iso_or_equiv
_atom_site_adp_type
_atom_site_occupancy
_atom_site_symmetry_multiplicity
_atom_site_calc_flag
_atom_site_refinement_flags
_atom_site_disorder_assembly
_atom_site_disorder_group
W1 W 0.34486(2) 0.359287(12) -0.04306(2) 0.01210(9) Uani 1 1 d . . .
Gd1 Gd 0.72510(3) 0.401999(15) 0.16252(2) 0.01323(10) Uani 1 1 d . . .
Ni1 Ni 0.66744(7) 0.25140(4) 0.14725(6) 0.0133(2) Uani 1 1 d . . .
N14 N 0.3741(9) 0.8562(5) 0.1637(7) 0.080(4) Uani 1 1 d . . .
O4 O 0.6547(4) 0.4284(2) 0.2817(3) 0.0172(12) Uani 1 1 d . . .
N5 N 0.3068(5) 0.2808(3) 0.0226(4) 0.0195(15) Uani 1 1 d . . .
N4 N 0.3118(4) 0.3909(3) 0.0753(4) 0.0155(14) Uani 1 1 d . . .
O6 O 0.8544(4) 0.4545(2) 0.2927(3) 0.0227(13) Uani 1 1 d . . .
N7 N 0.5478(4) 0.2753(3) 0.0245(4) 0.0154(14) Uani 1 1 d . . .
O2 O 0.6404(3) 0.3276(2) 0.2024(3) 0.0129(11) Uani 1 1 d . . .
C8 C 0.6650(6) 0.1284(3) 0.0727(5) 0.0241(19) Uani 1 1 d . . .
H8A H 0.7097 0.0980 0.0670 0.029 Uiso 1 1 calc R . .
H8B H 0.6080 0.1298 0.0151 0.029 Uiso 1 1 calc R . .
N11 N 0.0986(5) 0.3648(3) -0.1086(5) 0.0246(16) Uani 1 1 d . . .
C11 C 0.5201(5) 0.2275(3) 0.2316(5) 0.0171(17) Uani 1 1 d . . .
H11 H 0.4770 0.2020 0.2451 0.021 Uiso 1 1 calc R . .
N8 N 0.7285(4) 0.5087(3) 0.1249(4) 0.0176(14) Uani 1 1 d . . .
C9 C 0.6292(6) 0.1105(3) 0.1471(5) 0.025(2) Uani 1 1 d . . .
H9A H 0.6841 0.1147 0.2058 0.029 Uiso 1 1 calc R . .
H9B H 0.6113 0.0689 0.1394 0.029 Uiso 1 1 calc R . .
O3 O 0.8819(4) 0.3965(2) 0.1291(4) 0.0211(12) Uani 1 1 d . . .
N2 N 0.5639(4) 0.2065(3) 0.1818(4) 0.0175(14) Uani 1 1 d . . .
N6 N 0.5466(4) 0.4305(3) 0.0853(4) 0.0153(14) Uani 1 1 d . . .
C28 C 0.2786(6) 0.1775(4) 0.0330(6) 0.029(2) Uani 1 1 d . . .
H28 H 0.2793 0.1393 0.0112 0.035 Uiso 1 1 calc R . .
O7 O 0.9282(5) 0.4168(3) 0.4302(4) 0.0361(16) Uani 1 1 d . . .
C25 C 0.2770(6) 0.2899(3) 0.0931(5) 0.0205(18) Uani 1 1 d . . .
C29 C 0.4739(5) 0.4087(3) 0.0404(5) 0.0131(16) Uani 1 1 d . . .
N9 N 0.7693(4) 0.2257(3) 0.2739(4) 0.0177(14) Uani 1 1 d . . .
C20 C 0.3145(6) 0.4487(3) 0.1002(5) 0.0226(19) Uani 1 1 d . . .
H20 H 0.3364 0.4765 0.0682 0.027 Uiso 1 1 calc R . .
C24 C 0.2780(6) 0.3515(4) 0.1217(6) 0.0256(19) Uani 1 1 d . . .
C5 C 0.9348(7) 0.2334(4) 0.0385(7) 0.041(3) Uani 1 1 d . . .
H5 H 0.9464 0.1965 0.0183 0.049 Uiso 1 1 calc R . .
C16 C 0.5901(6) 0.3874(3) 0.2981(5) 0.0187(17) Uani 1 1 d . . .
C1 C 0.3070(6) 0.2247(3) -0.0078(5) 0.0205(18) Uani 1 1 d . . .
H1 H 0.3265 0.2178 -0.0570 0.025 Uiso 1 1 calc R . .
C38 C 0.4760(7) 0.7601(4) 0.1936(6) 0.039(2) Uani 1 1 d D . .
H38A H 0.4738 0.7402 0.2467 0.059 Uiso 1 1 d R . .
H38B H 0.4500 0.7345 0.1413 0.059 Uiso 1 1 d R . .
H38C H 0.5438 0.7702 0.2036 0.059 Uiso 1 1 d R . .
C2 C 0.8377(6) 0.2971(4) 0.0978(5) 0.0189(17) Uani 1 1 d . . .
N10 N 0.4720(5) 0.3967(3) -0.1717(5) 0.0266(17) Uani 1 1 d . . .
C10 C 0.5412(6) 0.1451(3) 0.1502(5) 0.0232(19) Uani 1 1 d . . .
H10A H 0.4895 0.1454 0.0893 0.028 Uiso 1 1 calc R . .
H10B H 0.5147 0.1248 0.1905 0.028 Uiso 1 1 calc R . .
C15 C 0.5354(7) 0.3985(4) 0.3499(6) 0.029(2) Uani 1 1 d . . .
H15 H 0.5380 0.4356 0.3764 0.035 Uiso 1 1 calc R . .
C32 C 0.7976(5) 0.1962(3) 0.3385(5) 0.0154(16) Uani 1 1 d . . .
C3 C 0.9815(6) 0.3351(4) 0.0686(6) 0.035(2) Uani 1 1 d . . .
H3 H 1.0230 0.3664 0.0680 0.042 Uiso 1 1 calc R . .
C7 C 0.7918(6) 0.1889(4) 0.0629(5) 0.0242(19) Uani 1 1 d . . .
H7 H 0.8090 0.1545 0.0397 0.029 Uiso 1 1 calc R . .
C21 C 0.2870(7) 0.4682(4) 0.1695(6) 0.030(2) Uani 1 1 d . . .
H21 H 0.2924 0.5080 0.1853 0.036 Uiso 1 1 calc R . .
C13 C 0.4746(7) 0.2991(4) 0.3253(6) 0.030(2) Uani 1 1 d . . .
H13 H 0.4368 0.2689 0.3363 0.036 Uiso 1 1 calc R . .
C4 C 0.9053(6) 0.3430(4) 0.0985(6) 0.0255(19) Uani 1 1 d . . .
C17 C 0.5876(5) 0.3324(3) 0.2543(5) 0.0148(16) Uani 1 1 d . . .
C14 C 0.4747(7) 0.3537(4) 0.3634(6) 0.035(2) Uani 1 1 d . . .
H14 H 0.4354 0.3609 0.3975 0.042 Uiso 1 1 calc R . .
O1W O 0.6773(4) 0.4031(2) -0.0074(3) 0.0213(13) Uani 1 1 d . . .
H1WA H 0.6919 0.3695 -0.0255 0.032 Uiso 1 1 d R . .
H1WB H 0.6164 0.4083 -0.0409 0.032 Uiso 1 1 d R . .
N3 N 0.8766(5) 0.4102(3) 0.3480(4) 0.0238(16) Uani 1 1 d . . .
N12 N 0.7165(5) 0.1852(3) 0.0866(4) 0.0200(15) Uani 1 1 d . . .
C30 C 0.4741(5) 0.3034(3) -0.0018(5) 0.0149(16) Uani 1 1 d . . .
C34 C 0.1832(6) 0.3615(3) -0.0914(5) 0.0157(16) Uani 1 1 d . . .
C33 C 0.4239(5) 0.3841(3) -0.1299(5) 0.0158(16) Uani 1 1 d . . .
C12 C 0.5294(5) 0.2874(3) 0.2704(5) 0.0165(17) Uani 1 1 d . . .
O1 O 0.7641(4) 0.3095(2) 0.1241(3) 0.0156(11) Uani 1 1 d . . .
O5 O 0.8427(4) 0.3607(2) 0.3152(4) 0.0229(13) Uani 1 1 d . . .
C19 C 0.6434(7) 0.4898(3) 0.3040(6) 0.031(2) Uani 1 1 d . . .
H19A H 0.6858 0.5144 0.2843 0.047 Uiso 1 1 d R . .
H19B H 0.6618 0.4937 0.3691 0.047 Uiso 1 1 d R . .
H19C H 0.5753 0.5018 0.2732 0.047 Uiso 1 1 d R . .
C6 C 0.8536(6) 0.2402(4) 0.0679(6) 0.027(2) Uani 1 1 d . . .
C23 C 0.2480(7) 0.3697(4) 0.1924(6) 0.034(2) Uani 1 1 d . . .
H23 H 0.2256 0.3417 0.2236 0.041 Uiso 1 1 calc R . .
C26 C 0.2483(7) 0.2432(4) 0.1359(6) 0.036(2) Uani 1 1 d . . .
H26 H 0.2285 0.2505 0.1848 0.044 Uiso 1 1 calc R . .
C27 C 0.2493(7) 0.1869(4) 0.1059(7) 0.036(2) Uani 1 1 d . . .
H27 H 0.2307 0.1554 0.1340 0.043 Uiso 1 1 calc R . .
C18 C 0.9424(7) 0.4467(4) 0.1276(7) 0.039(2) Uani 1 1 d . . .
H18A H 0.9369 0.4541 0.0657 0.058 Uiso 1 1 d R . .
H18B H 1.0108 0.4387 0.1652 0.058 Uiso 1 1 d R . .
H18C H 0.9200 0.4808 0.1508 0.058 Uiso 1 1 d R . .
C1A C 0.9958(7) 0.2790(5) 0.0390(7) 0.043(3) Uani 1 1 d . . .
H1A H 1.0481 0.2728 0.0191 0.051 Uiso 1 1 calc R . .
C22 C 0.2510(8) 0.4278(5) 0.2162(7) 0.043(3) Uani 1 1 d . . .
H22 H 0.2295 0.4400 0.2622 0.051 Uiso 1 1 calc R . .
C37 C 0.4183(8) 0.8118(5) 0.1778(7) 0.049(3) Uani 1 1 d D . .
C31 C 0.7024(5) 0.5551(3) 0.0968(5) 0.0136(16) Uani 1 1 d . . .
O2W O 0.7519(7) 0.3320(6) 0.8792(7) 0.140(5) Uani 1 1 d . . .
H2WA H 0.8138 0.3405 0.8931 0.210 Uiso 1 1 d R . .
H2WB H 0.7148 0.3443 0.8260 0.210 Uiso 1 1 d R . .
O4W O 0.1049(12) 0.6021(7) 0.1366(11) 0.066(5) Uiso 0.50 1 d P . .
H4WA H 0.1276 0.5920 0.1906 0.100 Uiso 0.50 1 d PR . .
H4WB H 0.0428 0.5985 0.1094 0.100 Uiso 0.50 1 d PR . .
O3W O 0.5999(13) 0.3768(8) 0.7253(11) 0.073(5) Uiso 0.50 1 d P A 2
H3WA H 0.6329 0.4020 0.7082 0.109 Uiso 0.50 1 d PR A 2
H3WB H 0.5415 0.3899 0.7142 0.109 Uiso 0.50 1 d PR A 2
C35 C 0.1493(10) 0.5244(5) 0.3620(9) 0.063(3) Uani 1 1 d D . .
C36 C 0.1001(10) 0.4957(5) 0.4102(9) 0.072(4) Uani 1 1 d D . .
H36A H 0.1024 0.5195 0.4615 0.109 Uiso 1 1 d R . .
H36B H 0.1318 0.4583 0.4318 0.109 Uiso 1 1 d R . .
H36C H 0.0318 0.4892 0.3707 0.109 Uiso 1 1 d R . .
N13 N 0.1796(13) 0.5488(7) 0.3132(11) 0.127(6) Uani 1 1 d . . .
C40 C 0.459(2) 0.5689(18) 0.389(2) 0.147(15) Uiso 0.50 1 d PD B 1
H40A H 0.4534 0.6104 0.3747 0.220 Uiso 0.50 1 d PR B 1
H40B H 0.4080 0.5577 0.4110 0.220 Uiso 0.50 1 d PR B 1
H40C H 0.4503 0.5469 0.3340 0.220 Uiso 0.50 1 d PR B 1
N15 N 0.6211(15) 0.5454(8) 0.5075(13) 0.056(5) Uiso 0.50 1 d P B 1
C39 C 0.5499(16) 0.5563(10) 0.4578(15) 0.050(6) Uiso 0.50 1 d PD B 1

loop_
_atom_site_aniso_label
_atom_site_aniso_U_11
_atom_site_aniso_U_22
_atom_site_aniso_U_33
_atom_site_aniso_U_23
_atom_site_aniso_U_13
_atom_site_aniso_U_12
W1 0.01088(15) 0.00936(15) 0.01262(16) -0.00001(11) 0.00045(12) 0.00017(12)
Gd1 0.01228(18) 0.00968(18) 0.0143(2) 0.00122(14) 0.00109(15) -0.00029(15)
Ni1 0.0131(5) 0.0089(4) 0.0140(5) 0.0005(4) 0.0006(4) 0.0014(4)
N14 0.122(10) 0.080(8) 0.060(7) 0.028(6) 0.061(7) 0.045(7)
O4 0.024(3) 0.007(2) 0.021(3) 0.000(2) 0.009(2) -0.001(2)
N5 0.024(4) 0.009(3) 0.020(4) 0.004(3) 0.003(3) -0.005(3)
N4 0.015(3) 0.015(3) 0.014(3) -0.001(3) 0.003(3) 0.000(3)
O6 0.021(3) 0.019(3) 0.019(3) 0.004(2) -0.002(2) -0.004(2)
N7 0.019(3) 0.013(3) 0.014(3) -0.003(3) 0.005(3) -0.001(3)
O2 0.014(2) 0.012(3) 0.014(3) 0.005(2) 0.006(2) -0.002(2)
C8 0.029(5) 0.013(4) 0.023(4) -0.004(3) 0.002(4) 0.005(4)
N11 0.022(4) 0.021(4) 0.028(4) -0.008(3) 0.006(3) -0.001(3)
C11 0.011(4) 0.018(4) 0.018(4) 0.004(3) 0.000(3) -0.007(3)
N8 0.009(3) 0.016(3) 0.022(4) 0.003(3) -0.001(3) 0.001(3)
C9 0.027(4) 0.013(4) 0.021(4) 0.001(3) -0.006(4) 0.004(4)
O3 0.016(3) 0.016(3) 0.030(3) 0.000(2) 0.007(2) -0.004(2)
N2 0.012(3) 0.016(3) 0.018(4) 0.002(3) -0.003(3) 0.002(3)
N6 0.008(3) 0.023(4) 0.017(3) 0.005(3) 0.007(3) 0.006(3)
C28 0.023(4) 0.012(4) 0.042(6) 0.008(4) 0.000(4) -0.001(4)
O7 0.039(4) 0.036(4) 0.018(3) 0.000(3) -0.007(3) -0.001(3)
C25 0.023(4) 0.022(4) 0.019(4) 0.009(3) 0.011(3) -0.001(4)
C29 0.014(4) 0.010(4) 0.014(4) 0.001(3) 0.005(3) 0.001(3)
N9 0.017(3) 0.013(3) 0.017(4) -0.003(3) 0.000(3) -0.006(3)
C20 0.028(4) 0.019(4) 0.015(4) -0.003(3) 0.002(3) -0.001(4)
C24 0.021(4) 0.026(5) 0.029(5) 0.002(4) 0.009(4) 0.003(4)
C5 0.029(5) 0.042(6) 0.058(7) -0.021(5) 0.022(5) 0.000(5)
C16 0.026(4) 0.013(4) 0.017(4) 0.004(3) 0.009(3) 0.003(3)
C1 0.021(4) 0.015(4) 0.020(4) -0.001(3) 0.001(3) 0.001(3)
C38 0.033(5) 0.043(6) 0.035(6) -0.008(4) 0.006(4) 0.001(5)
C2 0.018(4) 0.026(4) 0.010(4) -0.003(3) 0.001(3) 0.001(3)
N10 0.026(4) 0.029(4) 0.021(4) 0.008(3) 0.005(3) 0.010(3)
C10 0.029(4) 0.013(4) 0.022(4) 0.001(3) 0.003(4) -0.006(4)
C15 0.042(5) 0.019(4) 0.032(5) -0.014(4) 0.020(4) -0.006(4)
C32 0.013(4) 0.011(4) 0.018(4) -0.003(3) 0.002(3) -0.008(3)
C3 0.026(5) 0.038(5) 0.043(6) -0.005(5) 0.014(4) -0.009(4)
C7 0.019(4) 0.023(4) 0.031(5) -0.006(4) 0.009(4) 0.002(4)
C21 0.043(5) 0.023(5) 0.027(5) -0.012(4) 0.017(4) 0.003(4)
C13 0.037(5) 0.023(5) 0.034(5) 0.007(4) 0.017(4) -0.002(4)
C4 0.019(4) 0.025(5) 0.029(5) -0.003(4) 0.006(4) 0.003(4)
C17 0.016(4) 0.015(4) 0.011(4) 0.003(3) 0.002(3) 0.001(3)
C14 0.046(6) 0.031(5) 0.038(6) -0.005(4) 0.027(5) -0.005(5)
O1W 0.015(3) 0.021(3) 0.019(3) -0.002(2) -0.003(2) -0.005(2)
N3 0.022(4) 0.016(4) 0.023(4) 0.002(3) -0.004(3) 0.000(3)
N12 0.020(3) 0.017(3) 0.017(3) -0.007(3) 0.000(3) -0.003(3)
C30 0.014(4) 0.009(4) 0.016(4) 0.000(3) 0.000(3) -0.005(3)
C34 0.020(4) 0.012(4) 0.014(4) -0.001(3) 0.006(3) 0.003(3)
C33 0.014(4) 0.016(4) 0.015(4) -0.005(3) 0.002(3) 0.004(3)
C12 0.021(4) 0.016(4) 0.010(4) 0.005(3) 0.002(3) -0.006(3)
O1 0.015(3) 0.012(3) 0.021(3) 0.000(2) 0.007(2) -0.001(2)
O5 0.023(3) 0.010(3) 0.027(3) 0.002(2) 0.001(2) 0.001(2)
C19 0.050(6) 0.012(4) 0.035(5) -0.003(4) 0.020(4) 0.002(4)
C6 0.016(4) 0.037(5) 0.023(5) -0.007(4) 0.002(3) 0.003(4)
C23 0.036(5) 0.043(6) 0.035(5) 0.007(4) 0.026(4) -0.003(5)
C26 0.040(5) 0.037(6) 0.034(5) 0.016(4) 0.016(4) 0.000(5)
C27 0.031(5) 0.030(5) 0.047(6) 0.018(4) 0.016(5) -0.004(4)
C18 0.027(5) 0.036(5) 0.054(6) 0.001(5) 0.015(5) -0.004(4)
C1A 0.028(5) 0.053(7) 0.052(6) -0.024(5) 0.020(5) -0.006(5)
C22 0.050(6) 0.046(6) 0.044(6) -0.002(5) 0.030(5) 0.008(5)
C37 0.061(7) 0.059(7) 0.031(6) 0.005(5) 0.021(5) 0.003(6)
C31 0.008(3) 0.012(4) 0.020(4) 0.000(3) 0.005(3) -0.001(3)
O2W 0.067(7) 0.237(15) 0.093(8) -0.038(9) 0.004(6) 0.053(9)
C35 0.099(11) 0.035(7) 0.067(9) -0.015(6) 0.044(8) 0.001(7)
C36 0.085(10) 0.043(7) 0.087(10) 0.009(7) 0.031(8) 0.012(7)
N13 0.194(17) 0.097(11) 0.145(14) 0.011(10) 0.124(13) 0.001(11)

loop_
_atom_type_symbol
_atom_type_description
_atom_type_scat_dispersion_real
_atom_type_scat_dispersion_imag
_atom_type_scat_source
C C 0.0033 0.0016 'International Tables Vol C Tables 4.2.6.8 and 6.1.1.4'
H H 0.0000 0.0000 'International Tables Vol C Tables 4.2.6.8 and 6.1.1.4'
Gd Gd -0.1653 3.9035 'International Tables Vol C Tables 4.2.6.8 and 6.1.1.4'
N N 0.0061 0.0033 'International Tables Vol C Tables 4.2.6.8 and 6.1.1.4'
Ni Ni 0.3393 1.1124 'International Tables Vol C Tables 4.2.6.8 and 6.1.1.4'
O O 0.0106 0.0060 'International Tables Vol C Tables 4.2.6.8 and 6.1.1.4'
W W -0.8490 6.8722 'International Tables Vol C Tables 4.2.6.8 and 6.1.1.4'

loop_
_geom_angle_atom_site_label_1
_geom_angle_atom_site_label_2
_geom_angle_atom_site_label_3
_geom_angle
_geom_angle_site_symmetry_1
_geom_angle_site_symmetry_3
N4 W1 N5 72.4(2) . .
C29 W1 N5 116.1(2) . .
C29 W1 N4 74.3(2) . .
C29 W1 C34 140.9(3) . .
C29 W1 C33 73.0(3) . .
C32 W1 N5 83.2(3) 4_565 .
C32 W1 N4 145.7(3) 4_565 .
C32 W1 C29 139.5(3) 4_565 .
C32 W1 C30 82.8(3) 4_565 .
C32 W1 C34 75.9(3) 4_565 .
C32 W1 C33 70.9(3) 4_565 .
C30 W1 N5 74.2(3) . .
C30 W1 N4 112.0(2) . .
C30 W1 C29 70.3(3) . .
C30 W1 C34 145.2(3) . .
C30 W1 C33 74.7(3) . .
C34 W1 N5 76.2(3) . .
C34 W1 N4 75.1(2) . .
C33 W1 N5 141.6(3) . .
C33 W1 N4 141.5(3) . .
C33 W1 C34 121.9(3) . .
C31 W1 N5 144.6(3) 3_665 .
C31 W1 N4 84.3(3) 3_665 .
C31 W1 C29 81.1(3) 3_665 .
C31 W1 C32 103.8(3) 3_665 4_565
C31 W1 C30 140.6(3) 3_665 .
C31 W1 C34 72.2(3) 3_665 .
C31 W1 C33 71.2(3) 3_665 .
O4 Gd1 Ni1 97.43(11) . .
O4 Gd1 N3 66.61(18) . .
O4 Gd1 O5 72.40(17) . .
O6 Gd1 Ni1 127.33(12) . .
O6 Gd1 O4 70.36(17) . .
O6 Gd1 O3 74.82(18) . .
O6 Gd1 O1W 134.05(17) . .
O6 Gd1 N3 25.92(17) . .
O6 Gd1 O5 50.94(16) . .
O2 Gd1 Ni1 33.74(12) . .
O2 Gd1 O4 64.24(16) . .
O2 Gd1 O6 115.83(17) . .
O2 Gd1 N8 146.41(19) . .
O2 Gd1 O3 129.32(17) . .
O2 Gd1 N6 76.24(18) . .
O2 Gd1 O1W 109.65(16) . .
O2 Gd1 N3 92.93(18) . .
O2 Gd1 O1 67.38(17) . .
O2 Gd1 O5 73.15(17) . .
N8 Gd1 Ni1 162.57(13) . .
N8 Gd1 O4 89.83(19) . .
N8 Gd1 O6 70.05(18) . .
N8 Gd1 O3 84.22(19) . .
N8 Gd1 N6 75.04(19) . .
N8 Gd1 O1W 75.99(19) . .
N8 Gd1 N3 95.84(18) . .
N8 Gd1 O5 120.99(17) . .
O3 Gd1 Ni1 98.49(12) . .
O3 Gd1 O4 144.60(16) . .
O3 Gd1 N3 79.30(19) . .
O3 Gd1 O5 80.95(18) . .
N6 Gd1 Ni1 92.40(15) . .
N6 Gd1 O4 70.59(18) . .
N6 Gd1 O6 126.71(19) . .
N6 Gd1 O3 139.61(18) . .
N6 Gd1 O1W 69.79(18) . .
N6 Gd1 N3 136.2(2) . .
N6 Gd1 O5 139.41(19) . .
O1W Gd1 Ni1 88.44(12) . .
O1W Gd1 O4 140.13(16) . .
O1W Gd1 O3 71.76(17) . .
O1W Gd1 N3 150.50(19) . .
O1W Gd1 O5 146.43(18) . .
N3 Gd1 Ni1 101.58(13) . .
O1 Gd1 Ni1 34.19(12) . .
O1 Gd1 O4 128.09(16) . .
O1 Gd1 O6 117.70(17) . .
O1 Gd1 N8 142.1(2) . .
O1 Gd1 O3 64.64(17) . .
O1 Gd1 N6 114.71(19) . .
O1 Gd1 O1W 74.08(17) . .
O1 Gd1 N3 98.81(17) . .
O1 Gd1 O5 76.78(17) . .
O5 Gd1 Ni1 76.40(11) . .
O5 Gd1 N3 25.28(16) . .
N7 Ni1 Gd1 84.62(16) . .
O2 Ni1 Gd1 38.99(13) . .
O2 Ni1 N7 87.2(2) . .
O2 Ni1 N2 91.8(2) . .
O2 Ni1 N9 90.5(2) . .
O2 Ni1 N12 168.0(2) . .
O2 Ni1 O1 77.6(2) . .
N2 Ni1 Gd1 130.22(18) . .
N2 Ni1 N7 86.6(2) . .
N2 Ni1 N9 86.2(2) . .
N2 Ni1 O1 169.3(2) . .
N9 Ni1 Gd1 98.19(17) . .
N9 Ni1 N7 172.3(3) . .
N12 Ni1 Gd1 129.20(19) . .
N12 Ni1 N7 94.0(2) . .
N12 Ni1 N2 100.2(3) . .
N12 Ni1 N9 89.8(2) . .
N12 Ni1 O1 90.5(2) . .
O1 Ni1 Gd1 39.22(14) . .
O1 Ni1 N7 93.0(2) . .
O1 Ni1 N9 93.7(2) . .
C16 O4 Gd1 117.5(4) . .
C16 O4 C19 116.3(6) . .
C19 O4 Gd1 121.1(5) . .
C25 N5 W1 118.1(5) . .
C25 N5 C1 118.5(7) . .
C1 N5 W1 123.3(6) . .
C20 N4 W1 124.2(5) . .
C24 N4 W1 118.5(5) . .
C24 N4 C20 117.0(7) . .
N3 O6 Gd1 96.0(4) . .
C30 N7 Ni1 141.3(6) . .
Ni1 O2 Gd1 107.3(2) . .
C17 O2 Gd1 126.9(4) . .
C17 O2 Ni1 125.8(4) . .
H8A C8 H8B 107.5 . .
C9 C8 H8A 108.5 . .
C9 C8 H8B 108.5 . .
N12 C8 H8A 108.5 . .
N12 C8 H8B 108.5 . .
N12 C8 C9 115.2(6) . .
N2 C11 H11 116.2 . .
N2 C11 C12 127.7(7) . .
C12 C11 H11 116.2 . .
C31 N8 Gd1 161.1(5) . .
C8 C9 H9A 108.5 . .
C8 C9 H9B 108.5 . .
C8 C9 C10 115.2(6) . .
H9A C9 H9B 107.5 . .
C10 C9 H9A 108.5 . .
C10 C9 H9B 108.5 . .
C4 O3 Gd1 118.1(4) . .
C4 O3 C18 117.0(6) . .
C18 O3 Gd1 124.4(5) . .
C11 N2 Ni1 124.3(5) . .
C11 N2 C10 117.5(7) . .
C10 N2 Ni1 118.2(5) . .
C29 N6 Gd1 137.7(6) . .
C1 C28 H28 119.9 . .
C27 C28 H28 119.9 . .
C27 C28 C1 120.2(8) . .
N5 C25 C24 115.4(7) . .
N5 C25 C26 121.6(8) . .
C26 C25 C24 122.9(8) . .
N6 C29 W1 174.2(6) . .
C32 N9 Ni1 154.1(6) . .
N4 C20 H20 118.2 . .
N4 C20 C21 123.6(8) . .
C21 C20 H20 118.2 . .
N4 C24 C25 115.2(7) . .
N4 C24 C23 121.1(8) . .
C23 C24 C25 123.7(8) . .
C6 C5 H5 118.9 . .
C1A C5 H5 118.9 . .
C1A C5 C6 122.2(9) . .
O4 C16 C17 112.8(7) . .
C15 C16 O4 124.4(7) . .
C15 C16 C17 122.8(7) . .
N5 C1 C28 121.1(8) . .
N5 C1 H1 119.4 . .
C28 C1 H1 119.4 . .
H38A C38 H38B 109.5 . .
H38A C38 H38C 109.5 . .
H38B C38 H38C 109.5 . .
C37 C38 H38A 109.5 . .
C37 C38 H38B 109.5 . .
C37 C38 H38C 109.5 . .
O1 C2 C4 118.6(7) . .
O1 C2 C6 123.5(7) . .
C6 C2 C4 117.9(7) . .
C9 C10 H10A 108.6 . .
C9 C10 H10B 108.6 . .
N2 C10 C9 114.6(7) . .
N2 C10 H10A 108.6 . .
N2 C10 H10B 108.6 . .
H10A C10 H10B 107.6 . .
C16 C15 H15 120.2 . .
C16 C15 C14 119.6(8) . .
C14 C15 H15 120.2 . .
N9 C32 W1 178.1(6) . 4_666
C4 C3 H3 120.8 . .
C4 C3 C1A 118.4(9) . .
C1A C3 H3 120.8 . .
N12 C7 H7 116.2 . .
N12 C7 C6 127.7(8) . .
C6 C7 H7 116.2 . .
C20 C21 H21 120.4 . .
C20 C21 C22 119.2(8) . .
C22 C21 H21 120.4 . .
C14 C13 H13 118.9 . .
C14 C13 C12 122.2(8) . .
C12 C13 H13 118.9 . .
O3 C4 C2 112.4(7) . .
C3 C4 O3 124.5(8) . .
C3 C4 C2 123.0(8) . .
O2 C17 C16 117.4(7) . .
O2 C17 C12 125.4(7) . .
C12 C17 C16 117.2(7) . .
C15 C14 H14 120.6 . .
C13 C14 C15 118.7(9) . .
C13 C14 H14 120.6 . .
Gd1 O1W H1WA 109.9 . .
Gd1 O1W H1WB 118.2 . .
H1WA O1W H1WB 104.1 . .
O6 N3 Gd1 58.1(3) . .
O7 N3 Gd1 169.7(6) . .
O7 N3 O6 120.9(6) . .
O7 N3 O5 121.8(6) . .
O5 N3 Gd1 60.1(3) . .
O5 N3 O6 117.3(6) . .
C8 N12 Ni1 118.0(5) . .
C7 N12 Ni1 124.9(6) . .
C7 N12 C8 117.1(7) . .
N7 C30 W1 176.0(6) . .
N11 C34 W1 173.2(7) . .
N10 C33 W1 175.6(6) . .
C13 C12 C11 116.5(7) . .
C13 C12 C17 119.3(7) . .
C17 C12 C11 124.1(7) . .
Ni1 O1 Gd1 106.6(2) . .
C2 O1 Gd1 125.9(5) . .
C2 O1 Ni1 127.4(5) . .
N3 O5 Gd1 94.6(4) . .
O4 C19 H19A 109.5 . .
O4 C19 H19B 109.5 . .
O4 C19 H19C 109.5 . .
H19A C19 H19B 109.5 . .
H19A C19 H19C 109.5 . .
H19B C19 H19C 109.5 . .
C5 C6 C7 117.6(8) . .
C2 C6 C5 117.5(8) . .
C2 C6 C7 124.9(7) . .
C24 C23 H23 119.5 . .
C22 C23 C24 121.0(9) . .
C22 C23 H23 119.5 . .
C25 C26 H26 120.1 . .
C27 C26 C25 119.9(9) . .
C27 C26 H26 120.1 . .
C28 C27 H27 120.7 . .
C26 C27 C28 118.6(8) . .
C26 C27 H27 120.7 . .
O3 C18 H18A 109.5 . .
O3 C18 H18B 109.5 . .
O3 C18 H18C 109.5 . .
H18A C18 H18B 109.5 . .
H18A C18 H18C 109.5 . .
H18B C18 H18C 109.5 . .
C5 C1A C3 121.1(9) . .
C5 C1A H1A 119.5 . .
C3 C1A H1A 119.5 . .
C21 C22 H22 121.0 . .
C23 C22 C21 118.0(9) . .
C23 C22 H22 121.0 . .
N14 C37 C38 176.6(13) . .
N8 C31 W1 179.0(7) . 3_665
H2WA O2W H2WB 112.7 . .
H4WA O4W H4WB 116.0 . .
H3WA O3W H3WB 109.5 . .
N13 C35 C36 171.9(17) . .
C35 C36 H36A 109.5 . .
C35 C36 H36B 109.5 . .
C35 C36 H36C 109.5 . .
H36A C36 H36B 109.5 . .
H36A C36 H36C 109.5 . .
H36B C36 H36C 109.5 . .
H40A C40 H40B 109.5 . .
H40A C40 H40C 109.5 . .
H40B C40 H40C 109.5 . .
C39 C40 H40A 110.5 . .
C39 C40 H40B 106.8 . .
C39 C40 H40C 111.1 . .
N15 C39 C40 176(3) . .

loop_
_geom_bond_atom_site_label_1
_geom_bond_atom_site_label_2
_geom_bond_distance
_geom_bond_site_symmetry_2
W1 N5 2.223(6) .
W1 N4 2.205(6) .
W1 C29 2.149(7) .
W1 C32 2.135(8) 4_565
W1 C30 2.145(7) .
W1 C34 2.171(8) .
W1 C33 2.156(8) .
W1 C31 2.119(7) 3_665
Gd1 Ni1 3.4919(10) .
Gd1 O4 2.516(5) .
Gd1 O6 2.496(5) .
Gd1 O2 2.301(5) .
Gd1 N8 2.489(6) .
Gd1 O3 2.514(5) .
Gd1 N6 2.490(6) .
Gd1 O1W 2.497(5) .
Gd1 N3 2.924(6) .
Gd1 O1 2.304(5) .
Gd1 O5 2.544(5) .
Ni1 N7 2.124(6) .
Ni1 O2 2.031(5) .
Ni1 N2 2.042(7) .
Ni1 N9 2.069(6) .
Ni1 N12 2.038(6) .
Ni1 O1 2.047(5) .
N14 C37 1.165(13) .
O4 C16 1.405(9) .
O4 C19 1.456(9) .
N5 C25 1.348(10) .
N5 C1 1.354(9) .
N4 C20 1.362(9) .
N4 C24 1.353(10) .
O6 N3 1.285(8) .
N7 C30 1.175(9) .
O2 C17 1.314(9) .
C8 H8A 0.9700 .
C8 H8B 0.9700 .
C8 C9 1.500(12) .
C8 N12 1.460(10) .
N11 C34 1.152(10) .
C11 H11 0.9300 .
C11 N2 1.269(10) .
C11 C12 1.470(10) .
N8 C31 1.146(9) .
C9 H9A 0.9700 .
C9 H9B 0.9700 .
C9 C10 1.510(11) .
O3 C4 1.389(9) .
O3 C18 1.439(10) .
N2 C10 1.470(9) .
N6 C29 1.137(9) .
C28 H28 0.9300 .
C28 C1 1.385(11) .
C28 C27 1.378(13) .
O7 N3 1.236(8) .
C25 C24 1.461(11) .
C25 C26 1.395(11) .
N9 C32 1.152(9) .
C20 H20 0.9300 .
C20 C21 1.365(11) .
C24 C23 1.398(12) .
C5 H5 0.9300 .
C5 C6 1.420(12) .
C5 C1A 1.355(13) .
C16 C15 1.353(11) .
C16 C17 1.415(10) .
C1 H1 0.9300 .
C38 H38A 0.9598 .
C38 H38B 0.9599 .
C38 H38C 0.9601 .
C38 C37 1.403(11) .
C2 C4 1.423(11) .
C2 O1 1.308(9) .
C2 C6 1.417(11) .
N10 C33 1.157(10) .
C10 H10A 0.9700 .
C10 H10B 0.9700 .
C15 H15 0.9300 .
C15 C14 1.408(12) .
C32 W1 2.135(8) 4_666
C3 H3 0.9300 .
C3 C4 1.361(12) .
C3 C1A 1.392(13) .
C7 H7 0.9300 .
C7 N12 1.280(10) .
C7 C6 1.448(12) .
C21 H21 0.9300 .
C21 C22 1.390(13) .
C13 H13 0.9300 .
C13 C14 1.371(12) .
C13 C12 1.398(11) .
C17 C12 1.403(10) .
C14 H14 0.9300 .
O1W H1WA 0.8651 .
O1W H1WB 0.8487 .
N3 O5 1.253(8) .
C19 H19A 0.9599 .
C19 H19B 0.9600 .
C19 H19C 0.9601 .
C23 H23 0.9300 .
C23 C22 1.361(13) .
C26 H26 0.9300 .
C26 C27 1.359(13) .
C27 H27 0.9300 .
C18 H18A 0.9600 .
C18 H18B 0.9602 .
C18 H18C 0.9598 .
C1A H1A 0.9300 .
C22 H22 0.9300 .
C31 W1 2.119(7) 3_665
O2W H2WA 0.8609 .
O2W H2WB 0.8539 .
O4W H4WA 0.8198 .
O4W H4WB 0.8408 .
O3W H3WA 0.8499 .
O3W H3WB 0.8498 .
C35 C36 1.379(12) .
C35 N13 1.157(16) .
C36 H36A 0.9601 .
C36 H36B 0.9600 .
C36 H36C 0.9600 .
C40 H40A 0.9596 .
C40 H40B 0.9601 .
C40 H40C 0.9599 .
C40 C39 1.389(14) .
N15 C39 1.06(2) .

loop_
_geom_torsion_atom_site_label_1
_geom_torsion_atom_site_label_2
_geom_torsion_atom_site_label_3
_geom_torsion_atom_site_label_4
_geom_torsion
_geom_torsion_site_symmetry_1
_geom_torsion_site_symmetry_4
W1 N5 C25 C24 -3.0(9) . .
W1 N5 C25 C26 177.6(6) . .
W1 N5 C1 C28 -177.2(5) . .
W1 N4 C20 C21 175.1(6) . .
W1 N4 C24 C25 6.2(9) . .
W1 N4 C24 C23 -174.6(6) . .
Gd1 Ni1 N7 C30 -64.6(9) . .
Gd1 Ni1 O2 C17 -177.4(6) . .
Gd1 Ni1 N2 C11 -15.2(7) . .
Gd1 Ni1 N2 C10 167.3(4) . .
Gd1 Ni1 N9 C32 150.8(14) . .
Gd1 Ni1 N12 C8 -167.1(4) . .
Gd1 Ni1 N12 C7 15.8(7) . .
Gd1 Ni1 O1 C2 176.5(7) . .
Gd1 O4 C16 C15 -170.1(6) . .
Gd1 O4 C16 C17 9.8(7) . .
Gd1 O6 N3 O7 -168.0(7) . .
Gd1 O6 N3 O5 11.0(7) . .
Gd1 O2 C17 C16 -6.6(9) . .
Gd1 O2 C17 C12 173.7(5) . .
Gd1 N8 C31 W1 -106(41) . 3_665
Gd1 O3 C4 C2 -4.7(8) . .
Gd1 O3 C4 C3 172.7(7) . .
Gd1 N6 C29 W1 1(7) . .
Ni1 Gd1 O4 C16 -15.5(4) . .
Ni1 Gd1 O4 C19 -169.5(5) . .
Ni1 Gd1 O6 N3 -7.6(5) . .
Ni1 Gd1 O2 C17 177.3(6) . .
Ni1 Gd1 N8 C31 42(2) . .
Ni1 Gd1 O3 C4 9.9(5) . .
Ni1 Gd1 O3 C18 -178.8(6) . .
Ni1 Gd1 N6 C29 -18.4(8) . .
Ni1 Gd1 N3 O6 173.8(4) . .
Ni1 Gd1 N3 O7 -99(3) . .
Ni1 Gd1 N3 O5 5.1(5) . .
Ni1 Gd1 O1 C2 -176.5(6) . .
Ni1 Gd1 O5 N3 -174.8(5) . .
Ni1 N7 C30 W1 41(10) . .
Ni1 O2 C17 C16 170.3(5) . .
Ni1 O2 C17 C12 -9.4(10) . .
Ni1 N2 C10 C9 34.8(8) . .
Ni1 N9 C32 W1 -18(22) . 4_666
O4 Gd1 Ni1 N7 102.3(2) . .
O4 Gd1 Ni1 O2 10.1(2) . .
O4 Gd1 Ni1 N2 21.4(2) . .
O4 Gd1 Ni1 N9 -70.5(2) . .
O4 Gd1 Ni1 N12 -167.0(2) . .
O4 Gd1 Ni1 O1 -156.2(2) . .
O4 Gd1 O6 N3 76.7(4) . .
O4 Gd1 O2 Ni1 -168.8(2) . .
O4 Gd1 O2 C17 8.5(5) . .
O4 Gd1 N8 C31 -73.2(19) . .
O4 Gd1 O3 C4 125.8(5) . .
O4 Gd1 O3 C18 -62.9(7) . .
O4 Gd1 N6 C29 -115.4(9) . .
O4 Gd1 N3 O6 -93.0(4) . .
O4 Gd1 N3 O7 -6(3) . .
O4 Gd1 N3 O5 98.3(5) . .
O4 Gd1 O1 Ni1 30.5(3) . .
O4 Gd1 O1 C2 -146.0(5) . .
O4 Gd1 O5 N3 -72.3(5) . .
O4 C16 C15 C14 -178.6(7) . .
O4 C16 C17 O2 -3.0(9) . .
O4 C16 C17 C12 176.7(6) . .
N5 W1 N4 C20 -179.5(6) . .
N5 W1 N4 C24 -5.8(5) . .
N5 W1 C29 N6 59(7) . .
N5 W1 C30 N7 -113(9) . .
N5 W1 C34 N11 76(6) . .
N5 W1 C33 N10 -72(9) . .
N5 C25 C24 N4 -2.0(10) . .
N5 C25 C24 C23 178.9(7) . .
N5 C25 C26 C27 -0.6(13) . .
N4 W1 N5 C25 4.6(5) . .
N4 W1 N5 C1 -179.1(6) . .
N4 W1 C29 N6 119(7) . .
N4 W1 C30 N7 -50(9) . .
N4 W1 C34 N11 1(6) . .
N4 W1 C33 N10 72(9) . .
N4 C20 C21 C22 -2.2(13) . .
N4 C24 C23 C22 0.6(13) . .
O6 Gd1 Ni1 N7 173.2(2) . .
O6 Gd1 Ni1 O2 81.1(3) . .
O6 Gd1 Ni1 N2 92.3(3) . .
O6 Gd1 Ni1 N9 0.5(3) . .
O6 Gd1 Ni1 N12 -96.0(3) . .
O6 Gd1 Ni1 O1 -85.3(3) . .
O6 Gd1 O4 C16 -142.6(5) . .
O6 Gd1 O4 C19 63.4(5) . .
O6 Gd1 O2 Ni1 -119.2(2) . .
O6 Gd1 O2 C17 58.1(5) . .
O6 Gd1 N8 C31 -142(2) . .
O6 Gd1 O3 C4 136.4(5) . .
O6 Gd1 O3 C18 -52.3(6) . .
O6 Gd1 N6 C29 -160.4(8) . .
O6 Gd1 N3 O7 87(3) . .
O6 Gd1 N3 O5 -168.7(8) . .
O6 Gd1 O1 Ni1 116.5(2) . .
O6 Gd1 O1 C2 -60.1(6) . .
O6 Gd1 O5 N3 6.3(4) . .
O6 N3 O5 Gd1 -10.8(7) . .
N7 Ni1 O2 Gd1 -85.0(2) . .
N7 Ni1 O2 C17 97.7(5) . .
N7 Ni1 N2 C11 -95.2(6) . .
N7 Ni1 N2 C10 87.3(5) . .
N7 Ni1 N9 C32 40(3) . .
N7 Ni1 N12 C8 -80.8(5) . .
N7 Ni1 N12 C7 102.1(7) . .
N7 Ni1 O1 Gd1 77.7(2) . .
N7 Ni1 O1 C2 -105.8(6) . .
O2 Gd1 Ni1 N7 92.1(3) . .
O2 Gd1 Ni1 N2 11.3(3) . .
O2 Gd1 Ni1 N9 -80.6(3) . .
O2 Gd1 Ni1 N12 -177.1(3) . .
O2 Gd1 Ni1 O1 -166.4(3) . .
O2 Gd1 O4 C16 -9.3(4) . .
O2 Gd1 O4 C19 -163.3(6) . .
O2 Gd1 O6 N3 30.0(5) . .
O2 Gd1 N8 C31 -35(2) . .
O2 Gd1 O3 C4 25.2(6) . .
O2 Gd1 O3 C18 -163.5(5) . .
O2 Gd1 N6 C29 -48.3(8) . .
O2 Gd1 N3 O6 -153.2(4) . .
O2 Gd1 N3 O7 -66(3) . .
O2 Gd1 N3 O5 38.0(5) . .
O2 Gd1 O1 Ni1 8.16(17) . .
O2 Gd1 O1 C2 -168.4(6) . .
O2 Gd1 O5 N3 -140.0(5) . .
O2 Ni1 N7 C30 -25.6(9) . .
O2 Ni1 N2 C11 -8.1(6) . .
O2 Ni1 N2 C10 174.4(5) . .
O2 Ni1 N9 C32 112.5(14) . .
O2 Ni1 N12 C8 -175.9(8) . .
O2 Ni1 N12 C7 7.0(15) . .
O2 Ni1 O1 Gd1 -8.74(18) . .
O2 Ni1 O1 C2 167.7(6) . .
O2 C17 C12 C11 0.7(11) . .
O2 C17 C12 C13 -178.2(7) . .
C8 C9 C10 N2 -71.1(9) . .
C11 N2 C10 C9 -142.8(7) . .
N8 Gd1 Ni1 N7 -11.6(5) . .
N8 Gd1 Ni1 O2 -103.8(5) . .
N8 Gd1 Ni1 N2 -92.5(5) . .
N8 Gd1 Ni1 N9 175.6(5) . .
N8 Gd1 Ni1 N12 79.1(5) . .
N8 Gd1 Ni1 O1 89.9(5) . .
N8 Gd1 O4 C16 148.6(5) . .
N8 Gd1 O4 C19 -5.4(5) . .
N8 Gd1 O6 N3 173.9(5) . .
N8 Gd1 O2 Ni1 148.3(3) . .
N8 Gd1 O2 C17 -34.4(7) . .
N8 Gd1 O3 C4 -152.7(5) . .
N8 Gd1 O3 C18 18.6(6) . .
N8 Gd1 N6 C29 149.4(9) . .
N8 Gd1 N3 O6 -5.7(5) . .
N8 Gd1 N3 O7 82(3) . .
N8 Gd1 N3 O5 -174.4(5) . .
N8 Gd1 O1 Ni1 -150.8(2) . .
N8 Gd1 O1 C2 32.6(6) . .
N8 Gd1 O5 N3 6.5(5) . .
C9 C8 N12 Ni1 -35.9(8) . .
C9 C8 N12 C7 141.4(7) . .
O3 Gd1 Ni1 N7 -109.4(2) . .
O3 Gd1 Ni1 O2 158.4(2) . .
O3 Gd1 Ni1 N2 169.7(2) . .
O3 Gd1 Ni1 N9 77.8(2) . .
O3 Gd1 Ni1 N12 -18.7(2) . .
O3 Gd1 Ni1 O1 -7.9(2) . .
O3 Gd1 O4 C16 -131.7(4) . .
O3 Gd1 O4 C19 74.4(6) . .
O3 Gd1 O6 N3 -96.8(5) . .
O3 Gd1 O2 Ni1 -28.0(3) . .
O3 Gd1 O2 C17 149.3(5) . .
O3 Gd1 N8 C31 141.8(19) . .
O3 Gd1 N6 C29 87.7(9) . .
O3 Gd1 N3 O6 77.3(4) . .
O3 Gd1 N3 O7 165(3) . .
O3 Gd1 N3 O5 -91.5(5) . .
O3 Gd1 O1 Ni1 171.3(3) . .
O3 Gd1 O1 C2 -5.2(5) . .
O3 Gd1 O5 N3 84.1(5) . .
N2 Ni1 N7 C30 66.4(9) . .
N2 Ni1 O2 Gd1 -171.4(2) . .
N2 Ni1 O2 C17 11.2(5) . .
N2 Ni1 N9 C32 20.7(14) . .
N2 Ni1 N12 C8 6.4(5) . .
N2 Ni1 N12 C7 -170.7(6) . .
N2 Ni1 O1 Gd1 -9.9(12) . .
N2 Ni1 O1 C2 166.6(10) . .
N2 C11 C12 C13 -178.4(7) . .
N2 C11 C12 C17 2.6(12) . .
N6 Gd1 Ni1 N7 31.6(2) . .
N6 Gd1 Ni1 O2 -60.6(2) . .
N6 Gd1 Ni1 N2 -49.3(2) . .
N6 Gd1 Ni1 N9 -141.2(2) . .
N6 Gd1 Ni1 N12 122.3(3) . .
N6 Gd1 Ni1 O1 133.1(2) . .
N6 Gd1 O4 C16 74.4(5) . .
N6 Gd1 O4 C19 -79.6(5) . .
N6 Gd1 O6 N3 121.8(4) . .
N6 Gd1 O2 Ni1 116.4(2) . .
N6 Gd1 O2 C17 -66.3(5) . .
N6 Gd1 N8 C31 -3.3(19) . .
N6 Gd1 O3 C4 -94.0(5) . .
N6 Gd1 O3 C18 77.3(6) . .
N6 Gd1 N3 O6 -80.2(5) . .
N6 Gd1 N3 O7 7(3) . .
N6 Gd1 N3 O5 111.1(5) . .
N6 Gd1 O1 Ni1 -53.5(3) . .
N6 Gd1 O1 C2 130.0(5) . .
N6 Gd1 O5 N3 -97.3(5) . .
O7 N3 O5 Gd1 168.3(7) . .
C25 N5 C1 C28 -0.9(10) . .
C25 C24 C23 C22 179.7(8) . .
C25 C26 C27 C28 -0.3(13) . .
C29 W1 N5 C25 66.4(6) . .
C29 W1 N5 C1 -117.3(6) . .
C29 W1 N4 C20 55.8(6) . .
C29 W1 N4 C24 -130.5(6) . .
C29 W1 C30 N7 13(9) . .
C29 W1 C34 N11 -39(6) . .
C29 W1 C33 N10 39(9) . .
N9 Ni1 N7 C30 47(2) . .
N9 Ni1 O2 Gd1 102.4(2) . .
N9 Ni1 O2 C17 -75.0(5) . .
N9 Ni1 N2 C11 82.3(6) . .
N9 Ni1 N2 C10 -95.2(5) . .
N9 Ni1 N12 C8 92.5(5) . .
N9 Ni1 N12 C7 -84.6(7) . .
N9 Ni1 O1 Gd1 -98.5(2) . .
N9 Ni1 O1 C2 78.0(6) . .
C20 N4 C24 C25 -179.6(6) . .
C20 N4 C24 C23 -0.5(11) . .
C20 C21 C22 C23 2.2(13) . .
C24 N4 C20 C21 1.3(11) . .
C24 C25 C26 C27 -179.9(8) . .
C24 C23 C22 C21 -1.5(14) . .
C16 C15 C14 C13 1.6(13) . .
C16 C17 C12 C11 -178.9(6) . .
C16 C17 C12 C13 2.2(10) . .
C1 N5 C25 C24 -179.5(7) . .
C1 N5 C25 C26 1.2(11) . .
C1 C28 C27 C26 0.5(12) . .
C15 C16 C17 O2 177.0(7) . .
C15 C16 C17 C12 -3.3(11) . .
C32 W1 N5 C25 -151.1(6) 4_565 .
C32 W1 N5 C1 25.2(6) 4_565 .
C32 W1 N4 C20 -132.9(6) 4_565 .
C32 W1 N4 C24 40.9(7) 4_565 .
C32 W1 C29 N6 -53(7) 4_565 .
C32 W1 C30 N7 162(9) 4_565 .
C32 W1 C34 N11 162(6) 4_565 .
C32 W1 C33 N10 -122(9) 4_565 .
C4 C2 O1 Gd1 4.9(9) . .
C4 C2 O1 Ni1 -170.9(5) . .
C4 C2 C6 C5 -1.5(11) . .
C4 C2 C6 C7 -179.9(7) . .
C4 C3 C1A C5 0.9(15) . .
C17 C16 C15 C14 1.5(13) . .
C14 C13 C12 C11 -178.2(8) . .
C14 C13 C12 C17 0.8(12) . .
O1W Gd1 Ni1 N7 -38.1(2) . .
O1W Gd1 Ni1 O2 -130.3(2) . .
O1W Gd1 Ni1 N2 -119.0(2) . .
O1W Gd1 Ni1 N9 149.1(2) . .
O1W Gd1 Ni1 N12 52.6(2) . .
O1W Gd1 Ni1 O1 63.4(2) . .
O1W Gd1 O4 C16 81.0(5) . .
O1W Gd1 O4 C19 -73.0(6) . .
O1W Gd1 O6 N3 -141.2(4) . .
O1W Gd1 O2 Ni1 54.1(2) . .
O1W Gd1 O2 C17 -128.6(5) . .
O1W Gd1 N8 C31 69.2(19) . .
O1W Gd1 O3 C4 -75.6(5) . .
O1W Gd1 O3 C18 95.7(6) . .
O1W Gd1 N6 C29 69.1(8) . .
O1W Gd1 N3 O6 66.0(6) . .
O1W Gd1 N3 O7 153(3) . .
O1W Gd1 N3 O5 -102.7(5) . .
O1W Gd1 O1 Ni1 -111.7(2) . .
O1W Gd1 O1 C2 71.8(5) . .
O1W Gd1 O5 N3 119.7(5) . .
N3 Gd1 Ni1 N7 169.8(2) . .
N3 Gd1 Ni1 O2 77.7(2) . .
N3 Gd1 Ni1 N2 89.0(3) . .
N3 Gd1 Ni1 N9 -2.9(2) . .
N3 Gd1 Ni1 N12 -99.4(3) . .
N3 Gd1 Ni1 O1 -88.7(3) . .
N3 Gd1 O4 C16 -115.0(5) . .
N3 Gd1 O4 C19 91.1(5) . .
N3 Gd1 O2 Ni1 -106.6(2) . .
N3 Gd1 O2 C17 70.7(5) . .
N3 Gd1 N8 C31 -139.6(19) . .
N3 Gd1 O3 C4 110.2(5) . .
N3 Gd1 O3 C18 -78.5(6) . .
N3 Gd1 N6 C29 -127.9(8) . .
N3 Gd1 O1 Ni1 97.7(2) . .
N3 Gd1 O1 C2 -78.9(5) . .
N12 Ni1 N7 C30 166.4(9) . .
N12 Ni1 O2 Gd1 10.8(11) . .
N12 Ni1 O2 C17 -166.5(9) . .
N12 Ni1 N2 C11 171.4(6) . .
N12 Ni1 N2 C10 -6.1(5) . .
N12 Ni1 N9 C32 -79.5(15) . .
N12 Ni1 O1 Gd1 171.7(2) . .
N12 Ni1 O1 C2 -11.8(6) . .
N12 C8 C9 C10 72.0(9) . .
N12 C7 C6 C5 179.1(8) . .
N12 C7 C6 C2 -2.5(13) . .
C30 W1 N5 C25 124.5(6) . .
C30 W1 N5 C1 -59.2(6) . .
C30 W1 N4 C20 116.4(6) . .
C30 W1 N4 C24 -69.9(6) . .
C30 W1 C29 N6 -2(6) . .
C30 W1 C34 N11 108(6) . .
C30 W1 C33 N10 -35(9) . .
C34 W1 N5 C25 -73.9(6) . .
C34 W1 N5 C1 102.4(6) . .
C34 W1 N4 C20 -99.6(6) . .
C34 W1 N4 C24 74.1(5) . .
C34 W1 C29 N6 159(6) . .
C34 W1 C30 N7 -146(9) . .
C34 W1 C33 N10 179(100) . .
C33 W1 N5 C25 161.7(5) . .
C33 W1 N5 C1 -22.0(8) . .
C33 W1 N4 C20 23.3(7) . .
C33 W1 N4 C24 -162.9(5) . .
C33 W1 C29 N6 -81(7) . .
C33 W1 C30 N7 90(9) . .
C33 W1 C34 N11 -141(6) . .
C12 C11 N2 Ni1 3.3(10) . .
C12 C11 N2 C10 -179.2(7) . .
C12 C13 C14 C15 -2.8(13) . .
O1 Gd1 Ni1 N7 -101.5(3) . .
O1 Gd1 Ni1 O2 166.4(3) . .
O1 Gd1 Ni1 N2 177.6(3) . .
O1 Gd1 Ni1 N9 85.7(3) . .
O1 Gd1 Ni1 N12 -10.8(3) . .
O1 Gd1 O4 C16 -32.3(5) . .
O1 Gd1 O4 C19 173.8(5) . .
O1 Gd1 O6 N3 -46.8(5) . .
O1 Gd1 O2 Ni1 -8.25(17) . .
O1 Gd1 O2 C17 169.1(6) . .
O1 Gd1 N8 C31 107.9(19) . .
O1 Gd1 O3 C4 5.0(5) . .
O1 Gd1 O3 C18 176.3(6) . .
O1 Gd1 N6 C29 8.5(9) . .
O1 Gd1 N3 O6 139.2(4) . .
O1 Gd1 N3 O7 -133(3) . .
O1 Gd1 N3 O5 -29.5(5) . .
O1 Gd1 O5 N3 150.0(5) . .
O1 Ni1 N7 C30 -102.9(9) . .
O1 Ni1 O2 Gd1 8.78(18) . .
O1 Ni1 O2 C17 -168.6(5) . .
O1 Ni1 N2 C11 -7.0(15) . .
O1 Ni1 N2 C10 175.5(10) . .
O1 Ni1 N9 C32 -170.0(14) . .
O1 Ni1 N12 C8 -173.9(5) . .
O1 Ni1 N12 C7 9.0(7) . .
O1 C2 C4 O3 0.4(10) . .
O1 C2 C4 C3 -177.1(8) . .
O1 C2 C6 C5 178.1(7) . .
O1 C2 C6 C7 -0.3(12) . .
O5 Gd1 Ni1 N7 172.1(2) . .
O5 Gd1 Ni1 O2 79.9(2) . .
O5 Gd1 Ni1 N2 91.2(3) . .
O5 Gd1 Ni1 N9 -0.7(2) . .
O5 Gd1 Ni1 N12 -97.2(3) . .
O5 Gd1 Ni1 O1 -86.4(3) . .
O5 Gd1 O4 C16 -88.6(5) . .
O5 Gd1 O4 C19 117.4(5) . .
O5 Gd1 O6 N3 -6.2(4) . .
O5 Gd1 O2 Ni1 -90.6(2) . .
O5 Gd1 O2 C17 86.7(5) . .
O5 Gd1 N8 C31 -142.4(19) . .
O5 Gd1 O3 C4 84.6(5) . .
O5 Gd1 O3 C18 -104.1(6) . .
O5 Gd1 N6 C29 -90.1(9) . .
O5 Gd1 N3 O6 168.7(8) . .
O5 Gd1 N3 O7 -104(3) . .
O5 Gd1 O1 Ni1 85.2(2) . .
O5 Gd1 O1 C2 -91.4(5) . .
C19 O4 C16 C15 -14.9(10) . .
C19 O4 C16 C17 165.1(6) . .
C6 C5 C1A C3 0.0(16) . .
C6 C2 C4 O3 180.0(6) . .
C6 C2 C4 C3 2.6(12) . .
C6 C2 O1 Gd1 -174.7(5) . .
C6 C2 O1 Ni1 9.5(10) . .
C6 C7 N12 Ni1 -4.3(12) . .
C6 C7 N12 C8 178.6(7) . .
C26 C25 C24 N4 177.3(7) . .
C26 C25 C24 C23 -1.8(13) . .
C27 C28 C1 N5 0.1(11) . .
C18 O3 C4 C2 -176.6(7) . .
C18 O3 C4 C3 0.8(11) . .
C1A C5 C6 C2 0.3(14) . .
C1A C5 C6 C7 178.8(9) . .
C1A C3 C4 O3 -179.4(8) . .
C1A C3 C4 C2 -2.2(13) . .
C31 W1 N5 C25 -46.7(7) 3_665 .
C31 W1 N5 C1 129.5(6) 3_665 .
C31 W1 N4 C20 -26.5(6) 3_665 .
C31 W1 N4 C24 147.2(6) 3_665 .
C31 W1 C29 N6 -154(7) 3_665 .
C31 W1 C30 N7 59(10) 3_665 .
C31 W1 C34 N11 -88(6) 3_665 .
C31 W1 C33 N10 125(9) 3_665 .
